data_4032791
loop_
_publ_author_name
'Huang, Adrian'
'Wo, Kellie'
'Lee, So Yeun Christine'
'Kneitschel, Nika'
'Chang, Jennifer'
'Zhu, Kathleen'
'Mello, Tatsiana'
'Bancroft, Laura'
'Norman, Natalie J.'
'Zheng, Shao-Liang'

_publ_section_title
;
 Regioselective Synthesis, NMR, and Crystallographic Analysis of
 N1-Substituted Pyrazoles.
;
_journal_issue 17
_journal_name_full 'The Journal of organic chemistry'
_journal_page_first 8864
_journal_page_last 8872
_journal_paper_doi 10.1021/acs.joc.7b01006
_journal_volume 82
_journal_year 2017
_chemical_absolute_configuration ad
_chemical_formula_sum 'C9 H6 N4 O4'
_chemical_formula_weight 234.18
_chemical_name_systematic
; 
 ? 
;
_space_group_IT_number 29
_symmetry_cell_setting orthorhombic
_symmetry_space_group_name_Hall 'P 2c -2ac'
_symmetry_space_group_name_H-M 'P c a 21'
_atom_sites_solution_hydrogens geom
_atom_sites_solution_primary direct
_atom_sites_solution_secondary difmap
_audit_creation_method SHELXL-97
_cell_angle_alpha 90.00
_cell_angle_beta 90.00
_cell_angle_gamma 90.00
_cell_formula_units_Z 4
_cell_length_a 17.1640(7)
_cell_length_b 4.9032(2)
_cell_length_c 11.0678(4)
_cell_measurement_reflns_used 9609
_cell_measurement_temperature 100(2)
_cell_measurement_theta_max 66.3
_cell_measurement_theta_min 5.15
_cell_volume 931.45(6)
_computing_cell_refinement 'SAINT 8.34A (Bruker-AXS, 2014)'
_computing_data_collection 'APEX2 v2014.3.0 (Bruker-AXS, 2014)'
_computing_data_reduction 'SAINT 8.34A (Bruker-AXS, 2014)'
_computing_molecular_graphics 'Bruker SHELXTL (Sheldrick, 2008)'
_computing_publication_material 'Bruker SHELXTL (Sheldrick, 2008)'
_computing_structure_refinement 'SHELXL-97 (Sheldrick, 2008)'
_computing_structure_solution 'SHELXS-97 (Sheldrick, 2008)'
_diffrn_ambient_temperature 100(2)
_diffrn_measured_fraction_theta_full 1.000
_diffrn_measured_fraction_theta_max 1.000
_diffrn_measurement_device_type
;
Bruker D8 goniometer with CCD area detector  
;
_diffrn_measurement_method 'omega and phi scans'
_diffrn_radiation_monochromator graphite
_diffrn_radiation_source 'I\mS microfocus tube'
_diffrn_radiation_type CuK\a
_diffrn_radiation_wavelength 1.54178
_diffrn_reflns_av_R_equivalents 0.0802
_diffrn_reflns_av_sigmaI/netI 0.0363
_diffrn_reflns_limit_h_max 20
_diffrn_reflns_limit_h_min -20
_diffrn_reflns_limit_k_max 5
_diffrn_reflns_limit_k_min -5
_diffrn_reflns_limit_l_max 13
_diffrn_reflns_limit_l_min -12
_diffrn_reflns_number 13003
_diffrn_reflns_theta_full 66.56
_diffrn_reflns_theta_max 66.56
_diffrn_reflns_theta_min 5.15
_exptl_absorpt_coefficient_mu 1.169
_exptl_absorpt_correction_T_max 0.8921
_exptl_absorpt_correction_T_min 0.7356
_exptl_absorpt_correction_type multi-scan
_exptl_absorpt_process_details SADABS
_exptl_crystal_colour colorless
_exptl_crystal_density_diffrn 1.670
_exptl_crystal_density_method 'not measured'
_exptl_crystal_description block
_exptl_crystal_F_000 480
_exptl_crystal_size_max 0.28
_exptl_crystal_size_mid 0.24
_exptl_crystal_size_min 0.10
_refine_diff_density_max 0.208
_refine_diff_density_min -0.184
_refine_diff_density_rms 0.045
_refine_ls_abs_structure_details 'Flack H D (1983), Acta Cryst. A39, 876-881'
_refine_ls_abs_structure_Flack -0.3(2)
_refine_ls_extinction_coef 0.0032(5)
_refine_ls_extinction_expression Fc^*^=kFc[1+0.001xFc^2^\l^3^/sin(2\q)]^-1/4^
_refine_ls_extinction_method SHELXL
_refine_ls_goodness_of_fit_ref 1.059
_refine_ls_hydrogen_treatment constr
_refine_ls_matrix_type full
_refine_ls_number_parameters 155
_refine_ls_number_reflns 1586
_refine_ls_number_restraints 1
_refine_ls_restrained_S_all 1.059
_refine_ls_R_factor_all 0.0346
_refine_ls_R_factor_gt 0.0335
_refine_ls_shift/su_max 0.000
_refine_ls_shift/su_mean 0.000
_refine_ls_structure_factor_coef Fsqd
_refine_ls_weighting_details 'calc w=1/[\s^2^(Fo^2^)+(0.0524P)^2^+0.2372P] where P=(Fo^2^+2Fc^2^)/3'
_refine_ls_weighting_scheme calc
_refine_ls_wR_factor_gt 0.0868
_refine_ls_wR_factor_ref 0.0879
_reflns_number_gt 1540
_reflns_number_total 1586
_reflns_threshold_expression >2sigma(I)
_cod_data_source_file jo7b01006_si_001.cif
_cod_data_source_block LB-11-2
_cod_original_sg_symbol_H-M Pca21
_cod_database_code 4032791

loop_
_symmetry_equiv_pos_as_xyz
'x, y, z'
'-x, -y, z+1/2'
'x+1/2, -y, z'
'-x+1/2, y, z+1/2'

loop_
_atom_site_label
_atom_site_type_symbol
_atom_site_fract_x
_atom_site_fract_y
_atom_site_fract_z
_atom_site_U_iso_or_equiv
_atom_site_adp_type
_atom_site_occupancy
_atom_site_symmetry_multiplicity
_atom_site_calc_flag
_atom_site_refinement_flags
C1 C 0.22452(11) 1.1965(4) 0.55794(18) 0.0153(4) Uani 1 1 d .
C2 C 0.22968(12) 1.1420(4) 0.68133(19) 0.0178(5) Uani 1 1 d .
H2 H 0.2029 1.2285 0.7459 0.021 Uiso 1 1 calc R
C3 C 0.28238(13) 0.9351(4) 0.68691(19) 0.0173(5) Uani 1 1 d .
H3 H 0.3003 0.8466 0.7580 0.021 Uiso 1 1 calc R
C4 C 0.36040(12) 0.6803(4) 0.53136(19) 0.0154(4) Uani 1 1 d .
C5 C 0.37694(12) 0.6548(4) 0.40884(18) 0.0178(5) Uani 1 1 d .
H5 H 0.3516 0.7685 0.3515 0.021 Uiso 1 1 calc R
C6 C 0.43089(12) 0.4612(4) 0.3711(2) 0.0184(5) Uani 1 1 d .
H6 H 0.4433 0.4408 0.2880 0.022 Uiso 1 1 calc R
C7 C 0.46612(12) 0.2987(4) 0.4581(2) 0.0169(4) Uani 1 1 d .
C8 C 0.44991(11) 0.3220(4) 0.5797(2) 0.0177(5) Uani 1 1 d .
H8 H 0.4752 0.2078 0.6369 0.021 Uiso 1 1 calc R
C9 C 0.39610(12) 0.5146(4) 0.6171(2) 0.0175(5) Uani 1 1 d .
H9 H 0.3837 0.5335 0.7003 0.021 Uiso 1 1 calc R
N1 N 0.26936(10) 1.0419(3) 0.48873(16) 0.0167(4) Uani 1 1 d .
N2 N 0.30470(10) 0.8785(3) 0.57084(16) 0.0156(4) Uani 1 1 d .
N3 N 0.17851(10) 1.4124(3) 0.50342(16) 0.0170(4) Uani 1 1 d .
N4 N 0.52318(10) 0.0901(3) 0.42041(17) 0.0183(4) Uani 1 1 d .
O1 O 0.18283(9) 1.4465(3) 0.39371(13) 0.0226(4) Uani 1 1 d .
O2 O 0.13874(9) 1.5513(3) 0.57192(15) 0.0218(4) Uani 1 1 d .
O3 O 0.54117(10) 0.0808(3) 0.31294(15) 0.0264(4) Uani 1 1 d .
O4 O 0.54835(9) -0.0656(3) 0.49742(15) 0.0226(4) Uani 1 1 d .

loop_
_atom_site_aniso_label
_atom_site_aniso_U_11
_atom_site_aniso_U_22
_atom_site_aniso_U_33
_atom_site_aniso_U_23
_atom_site_aniso_U_13
_atom_site_aniso_U_12
C1 0.0185(10) 0.0128(9) 0.0145(11) -0.0003(8) 0.0000(8) -0.0017(7)
C2 0.0206(11) 0.0174(10) 0.0154(11) -0.0001(9) 0.0025(9) -0.0016(7)
C3 0.0220(10) 0.0178(10) 0.0120(11) 0.0023(8) 0.0008(9) -0.0006(7)
C4 0.0169(10) 0.0122(9) 0.0170(10) -0.0006(8) 0.0010(8) -0.0030(8)
C5 0.0209(11) 0.0169(10) 0.0157(11) 0.0030(8) -0.0006(9) -0.0015(7)
C6 0.0238(11) 0.0161(9) 0.0155(11) -0.0020(9) 0.0005(9) -0.0033(8)
C7 0.0185(9) 0.0127(10) 0.0195(11) -0.0008(9) 0.0016(8) -0.0014(8)
C8 0.0206(10) 0.0137(10) 0.0189(12) 0.0016(9) -0.0030(9) -0.0015(7)
C9 0.0222(12) 0.0152(10) 0.0152(11) -0.0011(9) 0.0023(9) -0.0033(9)
N1 0.0207(10) 0.0129(8) 0.0165(9) 0.0028(7) -0.0011(7) -0.0003(6)
N2 0.0196(9) 0.0140(8) 0.0133(9) 0.0022(8) -0.0004(7) -0.0014(6)
N3 0.0198(10) 0.0146(8) 0.0166(11) 0.0013(7) -0.0009(8) -0.0021(7)
N4 0.0204(9) 0.0156(9) 0.0189(11) -0.0030(7) 0.0021(8) -0.0030(6)
O1 0.0289(9) 0.0223(8) 0.0165(10) 0.0043(7) 0.0002(7) 0.0019(6)
O2 0.0256(8) 0.0175(7) 0.0222(8) -0.0036(7) 0.0004(7) 0.0037(6)
O3 0.0320(9) 0.0254(9) 0.0217(10) -0.0041(7) 0.0065(7) 0.0019(7)
O4 0.0255(9) 0.0171(7) 0.0253(9) 0.0021(7) -0.0021(7) 0.0029(6)

loop_
_atom_type_symbol
_atom_type_description
_atom_type_scat_dispersion_real
_atom_type_scat_dispersion_imag
_atom_type_scat_source
C C 0.0181 0.0091 'International Tables Vol C Tables 4.2.6.8 and 6.1.1.4'
H H 0.0000 0.0000 'International Tables Vol C Tables 4.2.6.8 and 6.1.1.4'
N N 0.0311 0.0180 'International Tables Vol C Tables 4.2.6.8 and 6.1.1.4'
O O 0.0492 0.0322 'International Tables Vol C Tables 4.2.6.8 and 6.1.1.4'

loop_
_geom_angle_atom_site_label_1
_geom_angle_atom_site_label_2
_geom_angle_atom_site_label_3
_geom_angle
N1 C1 C2 114.84(18)
N1 C1 N3 119.54(18)
C2 C1 N3 125.54(18)
C3 C2 C1 103.27(19)
C3 C2 H2 128.4
C1 C2 H2 128.4
C2 C3 N2 107.14(19)
C2 C3 H3 126.4
N2 C3 H3 126.4
C9 C4 C5 121.50(19)
C9 C4 N2 118.84(19)
C5 C4 N2 119.65(19)
C6 C5 C4 119.3(2)
C6 C5 H5 120.3
C4 C5 H5 120.3
C7 C6 C5 118.3(2)
C7 C6 H6 120.9
C5 C6 H6 120.9
C8 C7 C6 122.8(2)
C8 C7 N4 117.84(18)
C6 C7 N4 119.40(19)
C7 C8 C9 118.9(2)
C7 C8 H8 120.6
C9 C8 H8 120.6
C8 C9 C4 119.3(2)
C8 C9 H9 120.4
C4 C9 H9 120.4
C1 N1 N2 102.16(17)
N1 N2 C3 112.58(17)
N1 N2 C4 119.72(17)
C3 N2 C4 127.66(18)
O2 N3 O1 124.68(17)
O2 N3 C1 116.79(17)
O1 N3 C1 118.53(17)
O4 N4 O3 124.21(18)
O4 N4 C7 118.03(18)
O3 N4 C7 117.75(18)

loop_
_geom_bond_atom_site_label_1
_geom_bond_atom_site_label_2
_geom_bond_distance
C1 N1 1.324(3)
C1 C2 1.394(3)
C1 N3 1.452(2)
C2 C3 1.361(3)
C2 H2 0.9500
C3 N2 1.369(3)
C3 H3 0.9500
C4 C9 1.391(3)
C4 C5 1.391(3)
C4 N2 1.432(2)
C5 C6 1.390(3)
C5 H5 0.9500
C6 C7 1.388(3)
C6 H6 0.9500
C7 C8 1.379(3)
C7 N4 1.476(3)
C8 C9 1.384(3)
C8 H8 0.9500
C9 H9 0.9500
N1 N2 1.355(2)
N3 O2 1.227(2)
N3 O1 1.228(2)
N4 O4 1.223(2)
N4 O3 1.230(2)

loop_
_geom_torsion_atom_site_label_1
_geom_torsion_atom_site_label_2
_geom_torsion_atom_site_label_3
_geom_torsion_atom_site_label_4
_geom_torsion
N1 C1 C2 C3 -0.1(2)
N3 C1 C2 C3 -176.60(18)
C1 C2 C3 N2 -0.3(2)
C9 C4 C5 C6 -0.6(3)
N2 C4 C5 C6 -179.78(17)
C4 C5 C6 C7 0.3(3)
C5 C6 C7 C8 -0.2(3)
C5 C6 C7 N4 179.54(17)
C6 C7 C8 C9 0.2(3)
N4 C7 C8 C9 -179.47(17)
C7 C8 C9 C4 -0.5(3)
C5 C4 C9 C8 0.7(3)
N2 C4 C9 C8 179.85(17)
C2 C1 N1 N2 0.5(2)
N3 C1 N1 N2 177.19(16)
C1 N1 N2 C3 -0.7(2)
C1 N1 N2 C4 -178.80(16)
C2 C3 N2 N1 0.6(2)
C2 C3 N2 C4 178.58(17)
C9 C4 N2 N1 179.93(16)
C5 C4 N2 N1 -0.9(3)
C9 C4 N2 C3 2.1(3)
C5 C4 N2 C3 -178.69(18)
N1 C1 N3 O2 -179.17(17)
C2 C1 N3 O2 -2.9(3)
N1 C1 N3 O1 -0.3(3)
C2 C1 N3 O1 175.99(19)
C8 C7 N4 O4 5.8(3)
C6 C7 N4 O4 -173.90(18)
C8 C7 N4 O3 -175.60(19)
C6 C7 N4 O3 4.7(3)
